data_4113343
loop_
_publ_author_name
'Neil Burford'
'David E. Herbert'
'Paul J. Ragogna'
'Robert McDonald'
'Michael J. Ferguson'

_publ_contact_author_address
;Department of Chemistry
Dalhousie University
Halifax, NS
B3H 4J3, CANADA
;
_publ_contact_author_email Neil.Burford@dal.ca
_publ_contact_author_fax 1-905-494-1310
_publ_contact_author_name 'Neil Burford'
_publ_contact_author_phone 1-902-494-3190
_publ_section_title
;
 Diphosphine-Phosphenium Coordination Complexes Representing Monocations
 with Pendant Donors and Ligand Tethered Dications
;
_journal_name_full 'Journal of the American Chemical Society'
_journal_page_first 17067
_journal_page_last 17073
_journal_paper_doi 10.1021/ja0452121
_journal_volume 126
_journal_year 2004
_chemical_formula_moiety 'C27 H28 P3, Cl4 Ga'
_chemical_formula_sum 'C27 H28 Cl4 Ga P3'
_chemical_formula_weight 656.92
_chemical_melting_point 408
_space_group_IT_number 2
_symmetry_cell_setting triclinic
_symmetry_Int_Tables_number 2
_symmetry_space_group_name_Hall '-P 1'
_symmetry_space_group_name_H-M 'P -1'
_atom_sites_solution_hydrogens geom
_atom_sites_solution_primary direct
_atom_sites_solution_secondary difmap
_audit_creation_method SHELXL-97
_cell_angle_alpha 80.6740(10)
_cell_angle_beta 78.3710(10)
_cell_angle_gamma 70.0660(10)
_cell_formula_units_Z 2
_cell_length_a 10.8925(4)
_cell_length_b 11.9222(4)
_cell_length_c 12.5883(4)
_cell_measurement_reflns_used 6433
_cell_measurement_temperature 193(2)
_cell_measurement_theta_max 26.382
_cell_measurement_theta_min 2.341
_cell_volume 1497.51(9)
_computing_structure_refinement 'SHELXL-97 (Sheldrick, 1997)'
_diffrn_ambient_temperature 193(2)
_diffrn_measured_fraction_theta_full 0.982
_diffrn_measured_fraction_theta_max 0.982
_diffrn_radiation_monochromator graphite
_diffrn_radiation_probe x-ray
_diffrn_radiation_type MoK\a
_diffrn_radiation_wavelength 0.71073
_diffrn_reflns_av_R_equivalents 0.0167
_diffrn_reflns_av_sigmaI/netI 0.0284
_diffrn_reflns_limit_h_max 13
_diffrn_reflns_limit_h_min -13
_diffrn_reflns_limit_k_max 12
_diffrn_reflns_limit_k_min -14
_diffrn_reflns_limit_l_max 15
_diffrn_reflns_limit_l_min -15
_diffrn_reflns_number 9410
_diffrn_reflns_theta_full 26.38
_diffrn_reflns_theta_max 26.38
_diffrn_reflns_theta_min 1.66
_diffrn_source 'fine-focus sealed tube'
_exptl_absorpt_coefficient_mu 1.452
_exptl_absorpt_correction_T_max 0.8451
_exptl_absorpt_correction_T_min 0.5944
_exptl_absorpt_correction_type integration
_exptl_absorpt_process_details 'Bruker SHELXTL (Bruker, 1997)'
_exptl_crystal_colour colourless
_exptl_crystal_density_diffrn 1.457
_exptl_crystal_description Block
_exptl_crystal_F_000 668
_exptl_crystal_size_max 0.40
_exptl_crystal_size_mid 0.20
_exptl_crystal_size_min 0.12
_refine_diff_density_max 1.524
_refine_diff_density_min -0.425
_refine_diff_density_rms 0.072
_refine_ls_extinction_method none
_refine_ls_goodness_of_fit_ref 1.036
_refine_ls_hydrogen_treatment mixed
_refine_ls_matrix_type full
_refine_ls_number_parameters 316
_refine_ls_number_reflns 6024
_refine_ls_number_restraints 0
_refine_ls_restrained_S_all 1.036
_refine_ls_R_factor_all 0.0467
_refine_ls_R_factor_gt 0.0397
_refine_ls_shift/su_max 0.000
_refine_ls_shift/su_mean 0.000
_refine_ls_structure_factor_coef Fsqd
_refine_ls_weighting_details 'calc w=1/[\s^2^(Fo^2^)+(0.0518P)^2^+1.4185P] where P=(Fo^2^+2Fc^2^)/3'
_refine_ls_weighting_scheme calc
_refine_ls_wR_factor_gt 0.0991
_refine_ls_wR_factor_ref 0.1040
_reflns_number_gt 5225
_reflns_number_total 6024
_reflns_threshold_expression >2sigma(I)
_cod_data_source_file ja0452121si20041007_081423_2.cif
_cod_data_source_block dal0356
_cod_database_code 4113343

loop_
_symmetry_equiv_pos_as_xyz
'x, y, z'
'-x, -y, -z'

loop_
_atom_site_label
_atom_site_type_symbol
_atom_site_fract_x
_atom_site_fract_y
_atom_site_fract_z
_atom_site_U_iso_or_equiv
_atom_site_adp_type
_atom_site_occupancy
_atom_site_symmetry_multiplicity
_atom_site_calc_flag
_atom_site_refinement_flags
P1 P 0.28368(7) 0.04567(6) 0.25827(6) 0.03807(17) Uani 1 1 d .
P2 P 0.14424(6) 0.22941(6) 0.25767(5) 0.02724(15) Uani 1 1 d .
P3 P -0.07210(7) 0.14407(6) 0.20889(6) 0.03287(16) Uani 1 1 d .
C1 C 0.3636(4) 0.0558(3) 0.1157(3) 0.0531(8) Uani 1 1 d .
H1A H 0.3088 0.0432 0.0687 0.064 Uiso 1 1 calc R
H1B H 0.4507 -0.0057 0.1072 0.064 Uiso 1 1 calc R
H1C H 0.3739 0.1353 0.0949 0.064 Uiso 1 1 calc R
C2 C 0.4061(3) 0.0675(3) 0.3275(3) 0.0547(8) Uani 1 1 d .
H2A H 0.3758 0.0629 0.4064 0.066 Uiso 1 1 calc R
H2B H 0.4163 0.1464 0.3017 0.066 Uiso 1 1 calc R
H2C H 0.4912 0.0049 0.3112 0.066 Uiso 1 1 calc R
C3 C 0.0272(3) 0.2486(3) 0.1674(2) 0.0336(6) Uani 1 1 d .
H3A H 0.0757 0.2356 0.0926 0.040 Uiso 1 1 calc R
H3B H -0.0336 0.3322 0.1658 0.040 Uiso 1 1 calc R
C11 C 0.2266(2) 0.3396(2) 0.2114(2) 0.0314(5) Uani 1 1 d .
C12 C 0.2890(3) 0.3704(3) 0.2831(2) 0.0399(6) Uani 1 1 d .
H12 H 0.2818 0.3380 0.3574 0.048 Uiso 1 1 calc R
C13 C 0.3622(3) 0.4486(3) 0.2458(3) 0.0520(8) Uani 1 1 d .
H13 H 0.4040 0.4703 0.2949 0.062 Uiso 1 1 calc R
C14 C 0.3742(3) 0.4943(3) 0.1394(3) 0.0535(8) Uani 1 1 d .
H14 H 0.4261 0.5460 0.1143 0.064 Uiso 1 1 calc R
C15 C 0.3117(3) 0.4660(3) 0.0680(3) 0.0526(8) Uani 1 1 d .
H15 H 0.3188 0.5001 -0.0057 0.063 Uiso 1 1 calc R
C16 C 0.2381(3) 0.3880(3) 0.1026(2) 0.0401(6) Uani 1 1 d .
H16 H 0.1960 0.3678 0.0527 0.048 Uiso 1 1 calc R
C21 C 0.0572(2) 0.2517(2) 0.39383(19) 0.0290(5) Uani 1 1 d .
C22 C 0.0499(3) 0.1545(3) 0.4690(2) 0.0384(6) Uani 1 1 d .
H22 H 0.0970 0.0752 0.4507 0.046 Uiso 1 1 calc R
C23 C -0.0261(3) 0.1733(3) 0.5710(2) 0.0488(8) Uani 1 1 d .
H23 H -0.0307 0.1070 0.6230 0.059 Uiso 1 1 calc R
C24 C -0.0953(3) 0.2891(3) 0.5967(2) 0.0477(7) Uani 1 1 d .
H24 H -0.1474 0.3021 0.6666 0.057 Uiso 1 1 calc R
C25 C -0.0891(3) 0.3856(3) 0.5213(2) 0.0455(7) Uani 1 1 d .
H25 H -0.1374 0.4648 0.5394 0.055 Uiso 1 1 calc R
C26 C -0.0130(3) 0.3679(3) 0.4197(2) 0.0365(6) Uani 1 1 d .
H26 H -0.0086 0.4345 0.3679 0.044 Uiso 1 1 calc R
C31 C -0.2095(3) 0.2228(3) 0.3085(2) 0.0361(6) Uani 1 1 d .
C32 C -0.2675(4) 0.1496(4) 0.3838(3) 0.0666(11) Uani 1 1 d .
H32 H -0.2345 0.0651 0.3816 0.080 Uiso 1 1 calc R
C33 C -0.3742(4) 0.1999(5) 0.4627(3) 0.0855(15) Uani 1 1 d .
H33 H -0.4157 0.1502 0.5132 0.103 Uiso 1 1 calc R
C34 C -0.4180(4) 0.3200(5) 0.4666(4) 0.0858(15) Uani 1 1 d .
H34 H -0.4881 0.3541 0.5222 0.103 Uiso 1 1 calc R
C36 C -0.2590(3) 0.3438(3) 0.3125(3) 0.0600(10) Uani 1 1 d .
H36 H -0.2214 0.3946 0.2600 0.072 Uiso 1 1 calc R
C41 C -0.1506(3) 0.1742(2) 0.0868(2) 0.0332(6) Uani 1 1 d .
C42 C -0.2874(3) 0.2101(3) 0.0902(2) 0.0361(6) Uani 1 1 d .
H42 H -0.3450 0.2295 0.1569 0.043 Uiso 1 1 calc R
C43 C -0.3392(3) 0.2175(3) -0.0032(3) 0.0424(7) Uani 1 1 d .
H43 H -0.4323 0.2397 0.0002 0.051 Uiso 1 1 calc R
C44 C -0.2571(3) 0.1931(3) -0.1017(2) 0.0435(7) Uani 1 1 d .
H44 H -0.2935 0.1990 -0.1657 0.052 Uiso 1 1 calc R
C45 C -0.1225(3) 0.1602(3) -0.1064(2) 0.0450(7) Uani 1 1 d .
H45 H -0.0657 0.1454 -0.1741 0.054 Uiso 1 1 calc R
C46 C -0.0695(3) 0.1486(3) -0.0126(2) 0.0415(6) Uani 1 1 d .
H46 H 0.0238 0.1228 -0.0161 0.050 Uiso 1 1 calc R
Ga Ga 0.25820(3) 0.27025(3) -0.23646(2) 0.03365(10) Uani 1 1 d .
Cl1 Cl 0.26180(9) 0.09058(8) -0.16997(9) 0.0718(3) Uani 1 1 d .
Cl2 Cl 0.08567(9) 0.40038(8) -0.15606(8) 0.0620(2) Uani 1 1 d .
Cl3 Cl 0.25704(10) 0.29055(11) -0.40926(7) 0.0698(3) Uani 1 1 d .
Cl4 Cl 0.43607(10) 0.29785(11) -0.20952(10) 0.0769(3) Uani 1 1 d .
C35 C -0.3627(4) 0.3938(5) 0.3915(4) 0.0860(15) Uani 1 1 d .
H35 H -0.3957 0.4783 0.3940 0.103 Uiso 1 1 calc R

loop_
_atom_site_aniso_label
_atom_site_aniso_U_11
_atom_site_aniso_U_22
_atom_site_aniso_U_33
_atom_site_aniso_U_23
_atom_site_aniso_U_13
_atom_site_aniso_U_12
P1 0.0385(4) 0.0327(4) 0.0392(4) -0.0071(3) 0.0034(3) -0.0104(3)
P2 0.0269(3) 0.0342(3) 0.0218(3) -0.0049(2) -0.0008(2) -0.0121(3)
P3 0.0321(3) 0.0387(4) 0.0289(3) -0.0018(3) -0.0032(3) -0.0143(3)
C1 0.0586(19) 0.0463(18) 0.0453(18) -0.0153(14) 0.0157(15) -0.0137(15)
C2 0.0396(16) 0.055(2) 0.065(2) -0.0067(16) -0.0150(15) -0.0046(14)
C3 0.0334(13) 0.0466(15) 0.0247(12) -0.0023(11) -0.0034(10) -0.0190(12)
C11 0.0296(12) 0.0311(13) 0.0300(13) -0.0030(10) 0.0030(10) -0.0099(10)
C12 0.0421(15) 0.0439(16) 0.0375(15) -0.0093(12) -0.0011(12) -0.0190(13)
C13 0.0474(17) 0.0492(18) 0.067(2) -0.0165(16) -0.0003(16) -0.0253(15)
C14 0.0448(17) 0.0421(17) 0.074(2) -0.0056(16) 0.0059(16) -0.0228(14)
C15 0.0480(17) 0.0485(18) 0.0499(19) 0.0105(15) 0.0080(14) -0.0168(15)
C16 0.0402(15) 0.0439(16) 0.0320(14) 0.0003(12) -0.0005(11) -0.0131(12)
C21 0.0289(12) 0.0391(14) 0.0209(11) -0.0044(10) -0.0014(9) -0.0142(10)
C22 0.0487(16) 0.0381(15) 0.0280(13) -0.0039(11) -0.0005(11) -0.0162(12)
C23 0.064(2) 0.0507(18) 0.0304(15) 0.0005(13) 0.0057(14) -0.0267(16)
C24 0.0528(18) 0.0597(19) 0.0266(14) -0.0095(13) 0.0097(12) -0.0195(15)
C25 0.0473(17) 0.0461(17) 0.0348(15) -0.0105(13) 0.0021(13) -0.0063(14)
C26 0.0395(14) 0.0382(14) 0.0279(13) -0.0030(11) -0.0005(11) -0.0104(12)
C31 0.0296(13) 0.0546(17) 0.0278(13) -0.0055(12) -0.0019(10) -0.0190(12)
C32 0.0504(19) 0.076(3) 0.053(2) 0.0164(18) 0.0063(16) -0.0126(18)
C33 0.057(2) 0.117(4) 0.055(2) 0.014(2) 0.0180(19) -0.018(3)
C34 0.055(2) 0.132(5) 0.063(3) -0.037(3) 0.021(2) -0.025(3)
C36 0.0447(18) 0.059(2) 0.079(3) -0.0261(19) 0.0111(17) -0.0227(16)
C41 0.0369(14) 0.0373(14) 0.0306(13) -0.0041(11) -0.0072(11) -0.0172(11)
C42 0.0349(13) 0.0414(15) 0.0355(14) -0.0031(11) -0.0034(11) -0.0182(12)
C43 0.0395(15) 0.0461(16) 0.0481(17) 0.0032(13) -0.0166(13) -0.0200(13)
C44 0.0579(18) 0.0431(16) 0.0384(16) -0.0037(12) -0.0223(14) -0.0192(14)
C45 0.0525(17) 0.0495(17) 0.0317(15) -0.0112(13) -0.0069(13) -0.0112(14)
C46 0.0373(14) 0.0535(18) 0.0344(15) -0.0099(13) -0.0036(11) -0.0139(13)
Ga 0.03212(16) 0.03799(18) 0.02875(16) 0.00057(12) -0.00547(11) -0.00991(12)
Cl1 0.0580(5) 0.0386(4) 0.0915(7) 0.0087(4) 0.0203(5) -0.0057(4)
Cl2 0.0599(5) 0.0446(4) 0.0615(5) -0.0081(4) 0.0035(4) 0.0028(4)
Cl3 0.0610(5) 0.1216(9) 0.0313(4) -0.0036(4) -0.0121(4) -0.0339(6)
Cl4 0.0605(6) 0.1022(8) 0.0863(7) -0.0072(6) -0.0383(5) -0.0350(6)
C35 0.054(2) 0.093(3) 0.116(4) -0.059(3) 0.025(2) -0.029(2)

loop_
_atom_type_symbol
_atom_type_description
_atom_type_scat_dispersion_real
_atom_type_scat_dispersion_imag
_atom_type_scat_source
C C 0.0033 0.0016 'International Tables Vol C Tables 4.2.6.8 and 6.1.1.4'
H H 0.0000 0.0000 'International Tables Vol C Tables 4.2.6.8 and 6.1.1.4'
P P 0.1023 0.0942 'International Tables Vol C Tables 4.2.6.8 and 6.1.1.4'
Cl Cl 0.1484 0.1585 'International Tables Vol C Tables 4.2.6.8 and 6.1.1.4'
Ga Ga 0.2307 1.6083 'International Tables Vol C Tables 4.2.6.8 and 6.1.1.4'

loop_
_geom_angle_atom_site_label_1
_geom_angle_atom_site_label_2
_geom_angle_atom_site_label_3
_geom_angle
C1 P1 C2 100.73(18)
C1 P1 P2 97.77(11)
C2 P1 P2 97.95(11)
C11 P2 C21 109.63(12)
C11 P2 C3 107.97(12)
C21 P2 C3 109.34(12)
C11 P2 P1 112.03(9)
C21 P2 P1 108.41(9)
C3 P2 P1 109.43(10)
C31 P3 C41 101.67(13)
C31 P3 C3 103.34(13)
C41 P3 C3 98.26(12)
P2 C3 P3 113.02(14)
C12 C11 C16 119.4(3)
C12 C11 P2 119.4(2)
C16 C11 P2 121.1(2)
C11 C12 C13 119.8(3)
C14 C13 C12 120.5(3)
C13 C14 C15 120.4(3)
C14 C15 C16 120.6(3)
C15 C16 C11 119.3(3)
C22 C21 C26 120.3(2)
C22 C21 P2 120.6(2)
C26 C21 P2 118.85(19)
C21 C22 C23 119.9(3)
C24 C23 C22 119.7(3)
C25 C24 C23 120.3(3)
C24 C25 C26 120.5(3)
C25 C26 C21 119.4(3)
C36 C31 C32 119.0(3)
C36 C31 P3 125.9(2)
C32 C31 P3 115.1(3)
C31 C32 C33 120.1(4)
C34 C33 C32 119.3(4)
C33 C34 C35 121.2(4)
C31 C36 C35 121.2(4)
C46 C41 C42 118.4(3)
C46 C41 P3 118.0(2)
C42 C41 P3 123.2(2)
C43 C42 C41 120.1(3)
C42 C43 C44 120.7(3)
C45 C44 C43 119.6(3)
C44 C45 C46 120.1(3)
C45 C46 C41 121.0(3)
Cl3 Ga Cl1 109.59(5)
Cl3 Ga Cl4 108.44(4)
Cl1 Ga Cl4 108.65(5)
Cl3 Ga Cl2 110.67(4)
Cl1 Ga Cl2 110.03(4)
Cl4 Ga Cl2 109.42(5)
C34 C35 C36 119.2(4)

loop_
_geom_bond_atom_site_label_1
_geom_bond_atom_site_label_2
_geom_bond_distance
P1 C1 1.835(3)
P1 C2 1.839(3)
P1 P2 2.1991(10)
P2 C11 1.793(3)
P2 C21 1.797(2)
P2 C3 1.809(3)
P3 C31 1.833(3)
P3 C41 1.834(3)
P3 C3 1.865(3)
C11 C12 1.392(4)
C11 C16 1.396(4)
C12 C13 1.393(4)
C13 C14 1.359(5)
C14 C15 1.373(5)
C15 C16 1.391(4)
C21 C22 1.386(4)
C21 C26 1.391(4)
C22 C23 1.387(4)
C23 C24 1.384(5)
C24 C25 1.379(4)
C25 C26 1.382(4)
C31 C36 1.363(5)
C31 C32 1.388(4)
C32 C33 1.397(5)
C33 C34 1.353(7)
C34 C35 1.376(7)
C36 C35 1.378(5)
C41 C46 1.391(4)
C41 C42 1.397(4)
C42 C43 1.382(4)
C43 C44 1.384(4)
C44 C45 1.374(5)
C45 C46 1.384(4)
Ga Cl3 2.1516(9)
Ga Cl1 2.1600(9)
Ga Cl4 2.1708(9)
Ga Cl2 2.1719(9)

loop_
_geom_torsion_atom_site_label_1
_geom_torsion_atom_site_label_2
_geom_torsion_atom_site_label_3
_geom_torsion_atom_site_label_4
_geom_torsion
C1 P1 P2 C11 -54.42(16)
C2 P1 P2 C11 47.63(16)
C1 P1 P2 C21 -175.53(15)
C2 P1 P2 C21 -73.48(15)
C1 P1 P2 C3 65.29(15)
C2 P1 P2 C3 167.35(15)
C11 P2 C3 P3 -177.45(13)
C21 P2 C3 P3 -58.22(18)
P1 P2 C3 P3 60.38(15)
C31 P3 C3 P2 85.53(17)
C41 P3 C3 P2 -170.32(15)
C21 P2 C11 C12 40.6(2)
C3 P2 C11 C12 159.7(2)
P1 P2 C11 C12 -79.8(2)
C21 P2 C11 C16 -144.5(2)
C3 P2 C11 C16 -25.5(3)
P1 P2 C11 C16 95.1(2)
C16 C11 C12 C13 -0.1(4)
P2 C11 C12 C13 174.9(2)
C11 C12 C13 C14 -0.7(5)
C12 C13 C14 C15 1.6(5)
C13 C14 C15 C16 -1.7(5)
C14 C15 C16 C11 0.9(5)
C12 C11 C16 C15 0.0(4)
P2 C11 C16 C15 -174.9(2)
C11 P2 C21 C22 -143.4(2)
C3 P2 C21 C22 98.4(2)
P1 P2 C21 C22 -20.8(2)
C11 P2 C21 C26 42.4(2)
C3 P2 C21 C26 -75.8(2)
P1 P2 C21 C26 164.98(19)
C26 C21 C22 C23 -0.9(4)
P2 C21 C22 C23 -175.0(2)
C21 C22 C23 C24 0.6(5)
C22 C23 C24 C25 0.1(5)
C23 C24 C25 C26 -0.5(5)
C24 C25 C26 C21 0.1(5)
C22 C21 C26 C25 0.5(4)
P2 C21 C26 C25 174.7(2)
C41 P3 C31 C36 -75.0(3)
C3 P3 C31 C36 26.5(3)
C41 P3 C31 C32 103.6(3)
C3 P3 C31 C32 -154.9(3)
C36 C31 C32 C33 -0.5(6)
P3 C31 C32 C33 -179.2(3)
C31 C32 C33 C34 -1.7(7)
C32 C33 C34 C35 2.7(8)
C32 C31 C36 C35 1.7(6)
P3 C31 C36 C35 -179.8(3)
C31 P3 C41 C46 167.2(2)
C3 P3 C41 C46 61.6(2)
C31 P3 C41 C42 -19.3(3)
C3 P3 C41 C42 -124.8(2)
C46 C41 C42 C43 1.2(4)
P3 C41 C42 C43 -172.3(2)
C41 C42 C43 C44 -1.9(4)
C42 C43 C44 C45 0.5(5)
C43 C44 C45 C46 1.7(5)
C44 C45 C46 C41 -2.5(5)
C42 C41 C46 C45 1.0(4)
P3 C41 C46 C45 174.9(2)
C33 C34 C35 C36 -1.5(8)
C31 C36 C35 C34 -0.8(7)
